data_4071997
loop_
_publ_author_name
'Chen, Jinhui'
'Kampf, Jeff W.'
'Ashe, Arthur J.'

_publ_section_title
;
 Syntheses and Structures of 6,13-Dihydro-6,13-diborapentacenes:
 \p-Stacking in Heterocyclic Analogues of Pentacene
;
_journal_issue 15
_journal_name_full Organometallics
_journal_page_first 3639
_journal_paper_doi 10.1021/om8005068
_journal_volume 27
_journal_year 2008
_chemical_formula_moiety 'C22 H18 B2'
_chemical_formula_sum 'C22 H18 B2'
_chemical_formula_weight 303.98
_chemical_name_systematic
;
 ?
;
_space_group_IT_number 14
_symmetry_cell_setting monoclinic
_symmetry_space_group_name_Hall '-P 2ybc'
_symmetry_space_group_name_H-M 'P 1 21/c 1'
_atom_sites_solution_hydrogens geom
_atom_sites_solution_primary direct
_atom_sites_solution_secondary difmap
_audit_creation_method SHELXL-97
_cell_angle_alpha 90.00
_cell_angle_beta 91.268(4)
_cell_angle_gamma 90.00
_cell_formula_units_Z 2
_cell_length_a 3.9678(12)
_cell_length_b 10.318(3)
_cell_length_c 19.103(6)
_cell_measurement_reflns_used 5141
_cell_measurement_temperature 108(2)
_cell_measurement_theta_max 23.33
_cell_measurement_theta_min 2.24
_cell_volume 781.9(4)
_computing_cell_refinement 'Bruker SAINT'
_computing_data_collection 'Bruker SMART-1K'
_computing_data_reduction 'Bruker SAINT'
_computing_molecular_graphics 'Bruker SHELXTL'
_computing_publication_material 'Bruker SHELXTL'
_computing_structure_refinement 'Bruker SHELXTL'
_computing_structure_solution 'Bruker SHELXTL'
_diffrn_ambient_temperature 108(2)
_diffrn_measured_fraction_theta_full 0.999
_diffrn_measured_fraction_theta_max 0.999
_diffrn_measurement_device_type 'CCD area detector'
_diffrn_measurement_method 'phi and omega scans'
_diffrn_radiation_monochromator graphite
_diffrn_radiation_source 'fine-focus sealed tube'
_diffrn_radiation_type MoK\a
_diffrn_radiation_wavelength 0.71073
_diffrn_reflns_av_R_equivalents 0.0403
_diffrn_reflns_av_sigmaI/netI 0.0222
_diffrn_reflns_limit_h_max 5
_diffrn_reflns_limit_h_min -5
_diffrn_reflns_limit_k_max 13
_diffrn_reflns_limit_k_min -13
_diffrn_reflns_limit_l_max 25
_diffrn_reflns_limit_l_min -25
_diffrn_reflns_number 16010
_diffrn_reflns_theta_full 28.34
_diffrn_reflns_theta_max 28.34
_diffrn_reflns_theta_min 2.13
_exptl_absorpt_coefficient_mu 0.071
_exptl_absorpt_correction_T_max 0.9859
_exptl_absorpt_correction_T_min 0.9654
_exptl_absorpt_correction_type multi-scan
_exptl_absorpt_process_details
;
  Blessing, R. Acta Cryst. (1995) A51 33-38.
  Sheldrick, G.  SADABS (Version 2.10) Bruker/Siemens area
  detector absorption and other corrections, University of
  Gottingen, Germany 2003.
;
_exptl_crystal_colour yellow
_exptl_crystal_density_diffrn 1.291
_exptl_crystal_density_method 'not measured'
_exptl_crystal_description Needle
_exptl_crystal_F_000 320
_exptl_crystal_size_max 0.50
_exptl_crystal_size_mid 0.20
_exptl_crystal_size_min 0.20
_refine_diff_density_max 0.390
_refine_diff_density_min -0.192
_refine_diff_density_rms 0.048
_refine_ls_extinction_method none
_refine_ls_goodness_of_fit_ref 1.065
_refine_ls_hydrogen_treatment constr
_refine_ls_matrix_type full
_refine_ls_number_parameters 110
_refine_ls_number_reflns 1953
_refine_ls_number_restraints 0
_refine_ls_restrained_S_all 1.065
_refine_ls_R_factor_all 0.0593
_refine_ls_R_factor_gt 0.0436
_refine_ls_shift/su_max 0.000
_refine_ls_shift/su_mean 0.000
_refine_ls_structure_factor_coef Fsqd
_refine_ls_weighting_details 'calc w=1/[\s^2^(Fo^2^)+(0.0771P)^2^+0.1506P] where P=(Fo^2^+2Fc^2^)/3'
_refine_ls_weighting_scheme calc
_refine_ls_wR_factor_gt 0.1252
_refine_ls_wR_factor_ref 0.1356
_reflns_number_gt 1509
_reflns_number_total 1953
_reflns_threshold_expression >2sigma(I)
_cod_data_source_file om8005068-file003.cif
_cod_data_source_block cj282
_cod_depositor_comments
;
The following automatic conversions were performed:

'_symmetry_cell_setting' value 'Monoclinic' changed to 'monoclinic'
according to /home/saulius/struct/CIF-dictionaries/cif_core.dic
dictionary named 'cif_core.dic' version 2.4.1 from 2010-06-29.

Automatic conversion script
Id: cif_fix_values 1715 2011-07-08 13:25:40Z adriana 
;
_cod_original_cell_volume 781.8(4)
_cod_original_sg_symbol_H-M P2(1)/c
_cod_database_code 4071997

loop_
_symmetry_equiv_pos_as_xyz
'x, y, z'
'-x, y+1/2, -z+1/2'
'-x, -y, -z'
'x, -y-1/2, z-1/2'

loop_
_atom_site_label
_atom_site_type_symbol
_atom_site_fract_x
_atom_site_fract_y
_atom_site_fract_z
_atom_site_U_iso_or_equiv
_atom_site_adp_type
_atom_site_occupancy
_atom_site_symmetry_multiplicity
_atom_site_calc_flag
_atom_site_refinement_flags
B1 B 0.1880(3) -0.07452(12) 0.05727(6) 0.0200(3) Uani 1 1 d .
C1 C 0.0989(3) 0.07198(10) 0.06697(5) 0.0195(3) Uani 1 1 d .
C2 C 0.1875(3) 0.13602(11) 0.12818(6) 0.0207(3) Uani 1 1 d .
H2 H 0.3034 0.0892 0.1641 0.025 Uiso 1 1 calc R
C3 C 0.1130(3) 0.26833(11) 0.13970(6) 0.0205(3) Uani 1 1 d .
C4 C 0.2046(3) 0.33315(11) 0.20262(6) 0.0244(3) Uani 1 1 d .
H4 H 0.3201 0.2873 0.2390 0.029 Uiso 1 1 calc R
C5 C 0.1282(3) 0.46154(12) 0.21147(6) 0.0263(3) Uani 1 1 d .
H5 H 0.1903 0.5040 0.2540 0.032 Uiso 1 1 calc R
C6 C -0.0418(3) 0.53097(12) 0.15798(6) 0.0265(3) Uani 1 1 d .
H6 H -0.0938 0.6199 0.1647 0.032 Uiso 1 1 calc R
C7 C -0.1328(3) 0.47114(11) 0.09636(6) 0.0240(3) Uani 1 1 d .
H7 H -0.2470 0.5190 0.0606 0.029 Uiso 1 1 calc R
C8 C -0.0576(3) 0.33845(11) 0.08568(6) 0.0207(3) Uani 1 1 d .
C9 C -0.1495(3) 0.27254(11) 0.02301(6) 0.0208(3) Uani 1 1 d .
H9 H -0.2648 0.3193 -0.0130 0.025 Uiso 1 1 calc R
C10 C -0.0781(3) 0.14300(11) 0.01223(5) 0.0195(3) Uani 1 1 d .
C11 C 0.3837(3) -0.14874(11) 0.11790(6) 0.0244(3) Uani 1 1 d .
H11A H 0.4274 -0.2381 0.1032 0.037 Uiso 1 1 calc R
H11B H 0.2469 -0.1494 0.1600 0.037 Uiso 1 1 calc R
H11C H 0.5981 -0.1048 0.1282 0.037 Uiso 1 1 calc R

loop_
_atom_site_aniso_label
_atom_site_aniso_U_11
_atom_site_aniso_U_22
_atom_site_aniso_U_33
_atom_site_aniso_U_23
_atom_site_aniso_U_13
_atom_site_aniso_U_12
B1 0.0196(6) 0.0233(6) 0.0169(6) 0.0035(4) -0.0004(5) -0.0012(5)
C1 0.0193(5) 0.0221(5) 0.0170(5) 0.0034(4) -0.0002(4) -0.0007(4)
C2 0.0222(6) 0.0227(6) 0.0172(5) 0.0035(4) -0.0017(4) -0.0008(4)
C3 0.0209(6) 0.0237(6) 0.0170(5) 0.0016(4) 0.0009(4) -0.0021(4)
C4 0.0272(6) 0.0267(6) 0.0192(6) 0.0011(4) -0.0017(4) -0.0023(5)
C5 0.0299(6) 0.0279(6) 0.0212(6) -0.0036(4) 0.0008(5) -0.0031(5)
C6 0.0294(6) 0.0229(6) 0.0274(6) -0.0022(4) 0.0024(5) -0.0004(5)
C7 0.0264(6) 0.0229(6) 0.0228(6) 0.0027(4) 0.0006(4) 0.0011(5)
C8 0.0208(6) 0.0223(6) 0.0191(5) 0.0025(4) 0.0020(4) -0.0011(4)
C9 0.0223(6) 0.0229(5) 0.0171(5) 0.0036(4) -0.0003(4) 0.0004(4)
C10 0.0203(5) 0.0218(6) 0.0163(5) 0.0039(4) -0.0004(4) -0.0012(4)
C11 0.0296(6) 0.0236(6) 0.0197(5) 0.0021(4) -0.0046(4) 0.0015(5)

loop_
_atom_type_symbol
_atom_type_description
_atom_type_scat_dispersion_real
_atom_type_scat_dispersion_imag
_atom_type_scat_source
C C 0.0033 0.0016 'International Tables Vol C Tables 4.2.6.8 and 6.1.1.4'
H H 0.0000 0.0000 'International Tables Vol C Tables 4.2.6.8 and 6.1.1.4'
B B 0.0013 0.0007 'International Tables Vol C Tables 4.2.6.8 and 6.1.1.4'

loop_
_geom_angle_atom_site_label_1
_geom_angle_atom_site_label_2
_geom_angle_atom_site_label_3
_geom_angle
_geom_angle_site_symmetry_1
_geom_angle_site_symmetry_3
C10 B1 C1 118.65(9) 3 .
C10 B1 C11 121.95(10) 3 .
C1 B1 C11 119.39(10) . .
C2 C1 C10 118.68(10) . .
C2 C1 B1 120.56(10) . .
C10 C1 B1 120.76(9) . .
C1 C2 C3 122.88(10) . .
C2 C3 C4 122.48(10) . .
C2 C3 C8 118.45(10) . .
C4 C3 C8 119.06(11) . .
C5 C4 C3 120.52(10) . .
C4 C5 C6 120.42(11) . .
C7 C6 C5 120.47(11) . .
C6 C7 C8 120.44(11) . .
C7 C8 C9 122.29(10) . .
C7 C8 C3 119.09(10) . .
C9 C8 C3 118.62(10) . .
C10 C9 C8 122.68(10) . .
C9 C10 C1 118.68(10) . .
C9 C10 B1 120.73(10) . 3
C1 C10 B1 120.58(10) . 3

loop_
_geom_bond_atom_site_label_1
_geom_bond_atom_site_label_2
_geom_bond_distance
_geom_bond_site_symmetry_2
B1 C10 1.5577(16) 3
B1 C1 1.5642(18) .
B1 C11 1.5782(16) .
C1 C2 1.3817(15) .
C1 C10 1.4461(15) .
C2 C3 1.4151(16) .
C3 C4 1.4160(15) .
C3 C8 1.4197(15) .
C4 C5 1.3702(17) .
C5 C6 1.4077(17) .
C6 C7 1.3705(17) .
C7 C8 1.4169(16) .
C8 C9 1.4174(16) .
C9 C10 1.3826(16) .
C10 B1 1.5577(16) 3
